data_4027240
loop_
_publ_author_name
'Claude Larriv\'ee Aboussafy'
'Derrick L. J. Clive'

_publ_section_title
;
 A Dieckmann Cyclization Route to Piperazine-2,5-diones
;
_journal_name_full 'Journal of Organic Chemistry'
_journal_page_first 5125
_journal_page_last 5131
_journal_paper_doi 10.1021/jo3007144
_journal_volume 77
_journal_year 2012
_chemical_formula_sum 'C8 H12 N2 O4'
_chemical_formula_weight 200.20
_chemical_name_systematic
; 
 ? 
;
_space_group_IT_number 14
_symmetry_cell_setting monoclinic
_symmetry_space_group_name_Hall '-P 2ybc'
_symmetry_space_group_name_H-M 'P 1 21/c 1'
_atom_sites_solution_hydrogens geom
_atom_sites_solution_primary direct
_atom_sites_solution_secondary difmap
_audit_creation_method SHELXL-97
_cell_angle_alpha 90.00
_cell_angle_beta 115.9060(10)
_cell_angle_gamma 90.00
_cell_formula_units_Z 4
_cell_length_a 12.8042(3)
_cell_length_b 6.8053(2)
_cell_length_c 11.9930(3)
_cell_measurement_reflns_used 9510
_cell_measurement_temperature 173(2)
_cell_measurement_theta_max 69.65
_cell_measurement_theta_min 3.84
_cell_volume 940.01(4)
_computing_cell_refinement 'Bruker SAINT'
_computing_data_collection 'Bruker APEX2'
_computing_data_reduction 'Bruker SAINT'
_computing_molecular_graphics 'Bruker SHELXTL'
_computing_publication_material 'Bruker SHELXTL'
_computing_structure_refinement 'SHELXL-97 (Sheldrick, 2008)'
_computing_structure_solution 'SHELXS-97 (Sheldrick, 2008)'
_diffrn_ambient_temperature 173(2)
_diffrn_measured_fraction_theta_full 0.954
_diffrn_measured_fraction_theta_max 0.949
_diffrn_measurement_device_type 'Bruker APEX-II CCD'
_diffrn_measurement_method '\w scans'
_diffrn_radiation_monochromator graphite
_diffrn_radiation_source 'fine-focus sealed tube'
_diffrn_radiation_type CuK\a
_diffrn_radiation_wavelength 1.54178
_diffrn_reflns_av_R_equivalents 0.0256
_diffrn_reflns_av_sigmaI/netI 0.0240
_diffrn_reflns_limit_h_max 15
_diffrn_reflns_limit_h_min -15
_diffrn_reflns_limit_k_max 8
_diffrn_reflns_limit_k_min -8
_diffrn_reflns_limit_l_max 13
_diffrn_reflns_limit_l_min -12
_diffrn_reflns_number 6144
_diffrn_reflns_theta_full 67.70
_diffrn_reflns_theta_max 70.08
_diffrn_reflns_theta_min 3.84
_exptl_absorpt_coefficient_mu 0.974
_exptl_absorpt_correction_T_max 0.8535
_exptl_absorpt_correction_T_min 0.5903
_exptl_absorpt_correction_type multi-scan
_exptl_absorpt_process_details 'SADABS (Sheldrick, 2008)'
_exptl_crystal_colour colourless
_exptl_crystal_density_diffrn 1.415
_exptl_crystal_description plate
_exptl_crystal_F_000 424
_exptl_crystal_size_max 0.61
_exptl_crystal_size_mid 0.18
_exptl_crystal_size_min 0.17
_refine_diff_density_max 0.307
_refine_diff_density_min -0.366
_refine_diff_density_rms 0.106
_refine_ls_extinction_method none
_refine_ls_goodness_of_fit_ref 1.145
_refine_ls_hydrogen_treatment constr
_refine_ls_matrix_type full
_refine_ls_number_parameters 130
_refine_ls_number_reflns 1696
_refine_ls_number_restraints 0
_refine_ls_restrained_S_all 1.145
_refine_ls_R_factor_all 0.0441
_refine_ls_R_factor_gt 0.0397
_refine_ls_shift/su_max 0.000
_refine_ls_shift/su_mean 0.000
_refine_ls_structure_factor_coef Fsqd
_refine_ls_weighting_details 'calc w=1/[\s^2^(Fo^2^)+(0.0791P)^2^+0.2387P] where P=(Fo^2^+2Fc^2^)/3'
_refine_ls_weighting_scheme calc
_refine_ls_wR_factor_gt 0.1162
_refine_ls_wR_factor_ref 0.1280
_reflns_number_gt 1668
_reflns_number_total 1696
_reflns_threshold_expression I>2\s(I)
_cod_data_source_file jo3007144_si_003.cif
_cod_data_source_block dlc1204
_cod_database_code 4027240

loop_
_symmetry_equiv_pos_as_xyz
'x, y, z'
'-x, y+1/2, -z+1/2'
'-x, -y, -z'
'x, -y-1/2, z-1/2'

loop_
_atom_site_label
_atom_site_type_symbol
_atom_site_fract_x
_atom_site_fract_y
_atom_site_fract_z
_atom_site_U_iso_or_equiv
_atom_site_adp_type
_atom_site_occupancy
_atom_site_symmetry_multiplicity
_atom_site_calc_flag
_atom_site_refinement_flags
O1 O 0.41262(9) 0.22646(17) 0.56158(10) 0.0377(3) Uani 1 1 d .
O2 O 0.26274(10) -0.26679(17) 0.18037(10) 0.0414(3) Uani 1 1 d .
O3 O 0.08812(9) 0.08964(19) 0.29144(10) 0.0422(3) Uani 1 1 d .
O4 O 0.13737(8) 0.15531(15) 0.49134(9) 0.0332(3) Uani 1 1 d .
N1 N 0.27042(9) -0.18010(15) 0.36577(10) 0.0248(3) Uani 1 1 d .
N2 N 0.38786(9) 0.16260(16) 0.36593(11) 0.0255(3) Uani 1 1 d .
C1 C 0.36593(10) 0.13504(19) 0.46389(12) 0.0242(3) Uani 1 1 d .
C2 C 0.27405(10) -0.02093(18) 0.44766(12) 0.0230(3) Uani 1 1 d .
H2 H 0.2923 -0.0780 0.5310 0.028 Uiso 1 1 calc R
C3 C 0.28358(11) -0.1444(2) 0.26255(13) 0.0273(3) Uani 1 1 d .
C4 C 0.32687(12) 0.0562(2) 0.25027(13) 0.0310(3) Uani 1 1 d .
H4A H 0.3796 0.0419 0.2101 0.037 Uiso 1 1 calc R
H4B H 0.2597 0.1362 0.1945 0.037 Uiso 1 1 calc R
C5 C 0.15491(11) 0.08015(18) 0.39920(13) 0.0253(3) Uani 1 1 d .
C6 C 0.02628(14) 0.2513(3) 0.45636(17) 0.0421(4) Uani 1 1 d .
H6A H 0.0236 0.3080 0.5302 0.051 Uiso 1 1 calc R
H6B H -0.0363 0.1549 0.4189 0.051 Uiso 1 1 calc R
H6C H 0.0166 0.3559 0.3964 0.051 Uiso 1 1 calc R
C7 C 0.21861(13) -0.3649(2) 0.37872(15) 0.0330(4) Uani 1 1 d .
H7A H 0.2535 -0.4043 0.4661 0.040 Uiso 1 1 calc R
H7B H 0.2328 -0.4670 0.3293 0.040 Uiso 1 1 calc R
H7C H 0.1348 -0.3472 0.3494 0.040 Uiso 1 1 calc R
C8 C 0.46927(12) 0.3131(2) 0.36706(15) 0.0332(4) Uani 1 1 d .
H8A H 0.5146 0.3598 0.4521 0.040 Uiso 1 1 calc R
H8B H 0.4262 0.4233 0.3144 0.040 Uiso 1 1 calc R
H8C H 0.5217 0.2575 0.3355 0.040 Uiso 1 1 calc R

loop_
_atom_site_aniso_label
_atom_site_aniso_U_11
_atom_site_aniso_U_22
_atom_site_aniso_U_33
_atom_site_aniso_U_23
_atom_site_aniso_U_13
_atom_site_aniso_U_12
O1 0.0401(6) 0.0453(7) 0.0310(6) -0.0143(4) 0.0185(5) -0.0119(5)
O2 0.0506(7) 0.0431(7) 0.0398(7) -0.0196(5) 0.0282(5) -0.0137(5)
O3 0.0338(6) 0.0576(7) 0.0303(6) -0.0033(5) 0.0093(4) 0.0122(5)
O4 0.0337(6) 0.0367(6) 0.0339(6) -0.0022(4) 0.0191(4) 0.0089(4)
N1 0.0292(6) 0.0212(5) 0.0278(6) -0.0013(4) 0.0158(5) -0.0002(4)
N2 0.0287(6) 0.0247(6) 0.0262(6) -0.0016(4) 0.0148(5) -0.0028(4)
C1 0.0242(6) 0.0239(6) 0.0255(7) -0.0016(5) 0.0117(5) 0.0024(5)
C2 0.0267(6) 0.0238(6) 0.0221(6) 0.0009(5) 0.0139(5) 0.0021(5)
C3 0.0276(6) 0.0299(7) 0.0268(7) -0.0049(5) 0.0141(5) -0.0009(5)
C4 0.0391(8) 0.0345(8) 0.0228(7) -0.0017(5) 0.0167(6) -0.0064(6)
C5 0.0267(7) 0.0238(6) 0.0287(7) -0.0006(5) 0.0151(5) -0.0008(5)
C6 0.0407(8) 0.0439(9) 0.0501(10) 0.0029(7) 0.0275(7) 0.0158(7)
C7 0.0372(7) 0.0258(7) 0.0391(9) -0.0005(6) 0.0195(6) -0.0042(5)
C8 0.0328(7) 0.0318(7) 0.0397(8) -0.0013(6) 0.0203(6) -0.0061(5)

loop_
_atom_type_symbol
_atom_type_description
_atom_type_scat_dispersion_real
_atom_type_scat_dispersion_imag
_atom_type_scat_source
C C 0.0181 0.0091 'International Tables Vol C Tables 4.2.6.8 and 6.1.1.4'
H H 0.0000 0.0000 'International Tables Vol C Tables 4.2.6.8 and 6.1.1.4'
N N 0.0311 0.0180 'International Tables Vol C Tables 4.2.6.8 and 6.1.1.4'
O O 0.0492 0.0322 'International Tables Vol C Tables 4.2.6.8 and 6.1.1.4'

loop_
_geom_angle_atom_site_label_1
_geom_angle_atom_site_label_2
_geom_angle_atom_site_label_3
_geom_angle
C5 O4 C6 115.81(11)
C3 N1 C2 120.67(11)
C3 N1 C7 119.95(11)
C2 N1 C7 116.92(10)
C1 N2 C4 122.55(11)
C1 N2 C8 121.01(12)
C4 N2 C8 116.29(11)
O1 C1 N2 124.54(12)
O1 C1 C2 119.96(12)
N2 C1 C2 115.49(11)
N1 C2 C1 113.54(10)
N1 C2 C5 110.21(10)
C1 C2 C5 108.54(10)
O2 C3 N1 123.17(13)
O2 C3 C4 119.82(13)
N1 C3 C4 117.01(12)
N2 C4 C3 115.21(11)
O3 C5 O4 125.29(12)
O3 C5 C2 123.62(12)
O4 C5 C2 111.08(11)

loop_
_geom_bond_atom_site_label_1
_geom_bond_atom_site_label_2
_geom_bond_distance
O1 C1 1.2267(16)
O2 C3 1.2272(17)
O3 C5 1.2000(17)
O4 C5 1.3228(17)
O4 C6 1.4508(17)
N1 C3 1.3424(19)
N1 C2 1.4492(16)
N1 C7 1.4613(17)
N2 C1 1.3352(18)
N2 C4 1.4532(17)
N2 C8 1.4571(17)
C1 C2 1.5324(17)
C2 C5 1.5374(17)
C3 C4 1.5049(19)

loop_
_geom_torsion_atom_site_label_1
_geom_torsion_atom_site_label_2
_geom_torsion_atom_site_label_3
_geom_torsion_atom_site_label_4
_geom_torsion
C4 N2 C1 O1 -177.43(13)
C8 N2 C1 O1 -2.0(2)
C4 N2 C1 C2 1.59(17)
C8 N2 C1 C2 177.04(11)
C3 N1 C2 C1 -39.28(16)
C7 N1 C2 C1 158.52(11)
C3 N1 C2 C5 82.73(14)
C7 N1 C2 C5 -79.47(13)
O1 C1 C2 N1 -149.55(12)
N2 C1 C2 N1 31.38(15)
O1 C1 C2 C5 87.51(15)
N2 C1 C2 C5 -91.55(13)
C2 N1 C3 O2 -167.78(12)
C7 N1 C3 O2 -6.1(2)
C2 N1 C3 C4 12.64(17)
C7 N1 C3 C4 174.31(12)
C1 N2 C4 C3 -28.40(18)
C8 N2 C4 C3 155.95(12)
O2 C3 C4 N2 -158.52(13)
N1 C3 C4 N2 21.07(18)
C6 O4 C5 O3 1.8(2)
C6 O4 C5 C2 -178.86(11)
N1 C2 C5 O3 -29.85(18)
C1 C2 C5 O3 95.07(16)
N1 C2 C5 O4 150.75(11)
C1 C2 C5 O4 -84.33(13)
